data_4505823
loop_
_publ_author_name
'Lu, Jack Y.'
'Macias, Jose'
'Lu, Jiageng'
'Cmaidalka, Jared E.'

_publ_section_title
;
 An Unforeseen Chemical Rearrangement of Pyridinecarboxylate to Oxalate
 under Hydrothermal Conditions Afforded the First Oxalato and
 Isonicotinato Mixed-Ligand Guest-Inclusion Coordination Polymer
;
_journal_issue 6
_journal_name_full 'Crystal Growth &amp; Design'
_journal_page_first 485
_journal_paper_doi 10.1021/cg025539i
_journal_volume 2
_journal_year 2002
_chemical_formula_moiety 'C14 H8 N2 O8 Zn2, 4 H2 O'
_chemical_formula_sum 'C14 H16 N2 O12 Zn2'
_chemical_formula_weight 535.03
_chemical_name_systematic
; 
 ? 
;
_space_group_IT_number 14
_symmetry_cell_setting monoclinic
_symmetry_space_group_name_Hall '-P 2ybc'
_symmetry_space_group_name_H-M 'P 1 21/c 1'
_atom_sites_solution_hydrogens geom
_atom_sites_solution_primary direct
_atom_sites_solution_secondary difmap
_audit_creation_method SHELXL-97
_cell_angle_alpha 90.00
_cell_angle_beta 94.351(1)
_cell_angle_gamma 90.00
_cell_formula_units_Z 2
_cell_length_a 8.3023(4)
_cell_length_b 15.5573(8)
_cell_length_c 7.3435(4)
_cell_measurement_reflns_used 3912
_cell_measurement_temperature 223(2)
_cell_measurement_theta_max 25.01
_cell_measurement_theta_min 2.46
_cell_volume 945.76(8)
_computing_cell_refinement 'Bruker SAINT software (Bruker, 1999)'
_computing_data_collection 'Siemens SMART software (Siemens, 1996)'
_computing_data_reduction 'Bruker SAINT software (Bruker, 1999)'
_computing_structure_refinement 'SHELXL-97 (Sheldrick, 1997)'
_computing_structure_solution 'SHELXS-97 (Sheldrick, 1997)'
_diffrn_ambient_temperature 223(2)
_diffrn_detector_area_resol_mean 1K
_diffrn_measured_fraction_theta_full 0.999
_diffrn_measured_fraction_theta_max 0.999
_diffrn_measurement_device_type 'Siemens SMART CCD'
_diffrn_measurement_method CCD
_diffrn_radiation_monochromator graphite
_diffrn_radiation_source 'fine-focus sealed tube'
_diffrn_radiation_type MoK\a
_diffrn_radiation_wavelength 0.71073
_diffrn_reflns_av_R_equivalents 0.0260
_diffrn_reflns_av_sigmaI/netI 0.0076
_diffrn_reflns_limit_h_max 9
_diffrn_reflns_limit_h_min -9
_diffrn_reflns_limit_k_max 18
_diffrn_reflns_limit_k_min 0
_diffrn_reflns_limit_l_max 8
_diffrn_reflns_limit_l_min 0
_diffrn_reflns_number 4958
_diffrn_reflns_theta_full 25.01
_diffrn_reflns_theta_max 25.01
_diffrn_reflns_theta_min 2.46
_diffrn_standards_decay_% 0.0
_exptl_absorpt_coefficient_mu 2.605
_exptl_absorpt_correction_T_max 0.8761
_exptl_absorpt_correction_T_min 0.6823
_exptl_absorpt_correction_type empirical
_exptl_crystal_colour Yellow
_exptl_crystal_density_diffrn 1.879
_exptl_crystal_density_method 'not measured'
_exptl_crystal_description 'Thick plate'
_exptl_crystal_F_000 540
_exptl_crystal_size_max 0.40
_exptl_crystal_size_mid 0.30
_exptl_crystal_size_min 0.25
_refine_diff_density_max 0.447
_refine_diff_density_min -0.322
_refine_diff_density_rms 0.065
_refine_ls_extinction_coef 0.0057(7)
_refine_ls_extinction_expression Fc^*^=kFc[1+0.001xFc^2^\l^3^/sin(2\q)]^-1/4^
_refine_ls_extinction_method SHELXL
_refine_ls_goodness_of_fit_ref 1.116
_refine_ls_hydrogen_treatment mixed
_refine_ls_matrix_type full
_refine_ls_number_parameters 145
_refine_ls_number_reflns 1665
_refine_ls_number_restraints 0
_refine_ls_restrained_S_all 1.116
_refine_ls_R_factor_all 0.0247
_refine_ls_R_factor_gt 0.0224
_refine_ls_shift/su_max 0.072
_refine_ls_shift/su_mean 0.004
_refine_ls_structure_factor_coef Fsqd
_refine_ls_weighting_details 'calc w=1/[\s^2^(Fo^2^)+(0.0309P)^2^+1.0153P] where P=(Fo^2^+2Fc^2^)/3'
_refine_ls_weighting_scheme calc
_refine_ls_wR_factor_gt 0.0622
_refine_ls_wR_factor_ref 0.0645
_reflns_number_gt 1524
_reflns_number_total 1734
_reflns_threshold_expression >4sigma(I)
_cod_data_source_file cg025539i_s2.cif
_cod_data_source_block '[(oxa)Zn2(IN)2(H2O)2]2H2O'
_cod_depositor_comments
;
The following automatic conversions were performed:

'_symmetry_cell_setting' value 'Monoclinic' changed to 'monoclinic'
according to /home/saulius/struct/CIF-dictionaries/cif_core.dic
dictionary named 'cif_core.dic' version 2.4.1 from
2010-06-29.

'_exptl_absorpt_correction_type' value 'Empirical'
changed to 'empirical' according to
/home/saulius/struct/CIF-dictionaries/cif_core.dic dictionary named
'cif_core.dic' version 2.4.1 from 2010-06-29.

Automatic conversion script
Id: cif_fix_values 1715 2011-07-08 13:25:40Z adriana 
;
_cod_original_sg_symbol_H-M P2(1)/c
_cod_database_code 4505823

loop_
_symmetry_equiv_pos_as_xyz
'x, y, z'
'-x, y+1/2, -z+1/2'
'-x, -y, -z'
'x, -y-1/2, z-1/2'

loop_
_atom_site_label
_atom_site_type_symbol
_atom_site_fract_x
_atom_site_fract_y
_atom_site_fract_z
_atom_site_U_iso_or_equiv
_atom_site_adp_type
_atom_site_occupancy
_atom_site_symmetry_multiplicity
_atom_site_calc_flag
_atom_site_refinement_flags
_atom_site_disorder_assembly
_atom_site_disorder_group
Zn Zn 0.25429(3) 0.504836(15) 0.23252(3) 0.02083(13) Uani 1 1 d . . .
O1 O -0.0330(2) 0.93141(10) 0.2816(2) 0.0290(4) Uani 1 1 d . . .
O2 O -0.25996(19) 0.86013(12) 0.2898(3) 0.0360(4) Uani 1 1 d . . .
O3 O 0.50086(19) 0.51807(11) 0.2651(2) 0.0261(4) Uani 1 1 d . . .
O4 O 0.7065(2) 0.51041(11) 0.4784(2) 0.0280(4) Uani 1 1 d . . .
O5 O 0.2607(2) 0.52344(13) -0.0417(2) 0.0348(4) Uani 1 1 d G . .
H5A H 0.3466 0.5025 -0.1079 0.049 Uiso 1 1 d G . .
H5B H 0.1641 0.5335 -0.1164 0.049 Uiso 1 1 d G . .
O6 O 0.5376(7) 0.7473(4) 0.5246(8) 0.0533(14) Uiso 0.50 1 d PG A 1
H6A H 0.5803 0.7319 0.6438 0.075 Uiso 0.50 1 d PG A 1
H6B H 0.5913 0.7949 0.4754 0.075 Uiso 0.50 1 d PG A 1
O6' O 0.5192(13) 0.7168(9) 0.5195(16) 0.055(3) Uiso 0.25 1 d PG B 2
H6'A H 0.5998 0.6944 0.6054 0.076 Uiso 0.25 1 d PG B 2
H6'B H 0.5625 0.7460 0.4207 0.076 Uiso 0.25 1 d PG B 2
N1 N 0.1430(2) 0.62246(12) 0.2643(2) 0.0226(4) Uani 1 1 d . . .
C1 C 0.2166(3) 0.69702(16) 0.2287(3) 0.0272(5) Uani 1 1 d . . .
H1 H 0.3237 0.6955 0.1955 0.033 Uiso 1 1 calc R . .
C2 C 0.1410(3) 0.77543(14) 0.2389(3) 0.0265(5) Uani 1 1 d . . .
H2 H 0.1967 0.8265 0.2167 0.032 Uiso 1 1 calc R . .
C3 C -0.0186(3) 0.77802(14) 0.2825(3) 0.0235(5) Uani 1 1 d . . .
C4 C -0.0948(3) 0.70108(15) 0.3185(3) 0.0267(5) Uani 1 1 d . . .
H4 H -0.2030 0.7007 0.3479 0.032 Uiso 1 1 calc R . .
C5 C -0.0098(3) 0.62543(15) 0.3106(3) 0.0259(5) Uani 1 1 d . . .
H5 H -0.0611 0.5738 0.3388 0.031 Uiso 1 1 calc R . .
C6 C -0.1093(3) 0.86150(15) 0.2860(3) 0.0266(5) Uani 1 1 d . . .
C7 C 0.5607(3) 0.50835(13) 0.4266(3) 0.0214(5) Uani 1 1 d . . .

loop_
_atom_site_aniso_label
_atom_site_aniso_U_11
_atom_site_aniso_U_22
_atom_site_aniso_U_33
_atom_site_aniso_U_23
_atom_site_aniso_U_13
_atom_site_aniso_U_12
Zn 0.01760(18) 0.02160(18) 0.02285(18) -0.00012(9) -0.00136(11) 0.00005(9)
O1 0.0305(9) 0.0214(8) 0.0340(9) 0.0002(7) -0.0046(7) 0.0017(7)
O2 0.0241(10) 0.0311(10) 0.0518(11) -0.0028(8) -0.0039(8) 0.0059(7)
O3 0.0189(8) 0.0378(9) 0.0214(8) 0.0024(7) 0.0003(6) -0.0011(7)
O4 0.0174(9) 0.0419(10) 0.0245(9) 0.0044(7) 0.0004(7) -0.0022(7)
O5 0.0271(9) 0.0560(11) 0.0211(8) 0.0001(8) 0.0001(7) 0.0117(9)
N1 0.0218(10) 0.0227(9) 0.0229(9) -0.0010(7) -0.0004(7) 0.0005(8)
C1 0.0218(11) 0.0275(12) 0.0325(13) -0.0006(9) 0.0032(9) -0.0021(9)
C2 0.0260(12) 0.0226(11) 0.0306(12) 0.0013(9) -0.0004(9) -0.0041(9)
C3 0.0258(12) 0.0232(11) 0.0208(10) -0.0009(9) -0.0033(9) 0.0011(9)
C4 0.0209(11) 0.0282(12) 0.0312(12) -0.0020(9) 0.0033(9) -0.0010(9)
C5 0.0256(12) 0.0226(11) 0.0297(12) -0.0002(9) 0.0038(9) -0.0023(9)
C6 0.0303(13) 0.0270(12) 0.0214(11) -0.0009(9) -0.0046(9) 0.0035(10)
C7 0.0178(11) 0.0226(11) 0.0235(11) 0.0001(8) 0.0001(10) -0.0008(8)

loop_
_atom_type_symbol
_atom_type_description
_atom_type_scat_dispersion_real
_atom_type_scat_dispersion_imag
_atom_type_scat_source
C C 0.0033 0.0016 'International Tables Vol C Tables 4.2.6.8 and 6.1.1.4'
H H 0.0000 0.0000 'International Tables Vol C Tables 4.2.6.8 and 6.1.1.4'
N N 0.0061 0.0033 'International Tables Vol C Tables 4.2.6.8 and 6.1.1.4'
O O 0.0106 0.0060 'International Tables Vol C Tables 4.2.6.8 and 6.1.1.4'
Zn Zn 0.2839 1.4301 'International Tables Vol C Tables 4.2.6.8 and 6.1.1.4'

loop_
_geom_angle_atom_site_label_1
_geom_angle_atom_site_label_2
_geom_angle_atom_site_label_3
_geom_angle
_geom_angle_site_symmetry_1
_geom_angle_site_symmetry_3
O5 Zn O3 90.00(7) . .
O5 Zn N1 91.78(7) . .
O3 Zn N1 110.34(7) . .
O5 Zn O4 169.63(7) . 3_666
O3 Zn O4 79.64(6) . 3_666
N1 Zn O4 91.25(7) . 3_666
O5 Zn O1 96.52(7) . 2_545
O3 Zn O1 153.61(7) . 2_545
N1 Zn O1 95.03(7) . 2_545
O4 Zn O1 93.09(6) 3_666 2_545
O5 Zn O2 93.88(8) . 2_545
O3 Zn O2 94.72(6) . 2_545
N1 Zn O2 154.30(7) . 2_545
O4 Zn O2 87.65(7) 3_666 2_545
O1 Zn O2 59.43(6) 2_545 2_545
C6 O1 Zn 91.75(14) . 2
C6 O2 Zn 87.43(14) . 2
C7 O3 Zn 114.58(14) . .
C7 O4 Zn 111.89(15) . 3_666
C5 N1 C1 118.2(2) . .
C5 N1 Zn 119.89(15) . .
C1 N1 Zn 121.80(15) . .
N1 C1 C2 122.5(2) . .
C1 C2 C3 119.1(2) . .
C2 C3 C4 118.4(2) . .
C2 C3 C6 121.2(2) . .
C4 C3 C6 120.4(2) . .
C5 C4 C3 119.1(2) . .
N1 C5 C4 122.6(2) . .
O2 C6 O1 121.3(2) . .
O2 C6 C3 119.2(2) . .
O1 C6 C3 119.5(2) . .
O4 C7 O3 126.2(2) . .
O4 C7 C7 117.4(2) . 3_666
O3 C7 C7 116.3(2) . 3_666

loop_
_geom_bond_atom_site_label_1
_geom_bond_atom_site_label_2
_geom_bond_distance
_geom_bond_site_symmetry_2
Zn O5 2.0391(17) .
Zn O3 2.0533(16) .
Zn N1 2.0710(19) .
Zn O4 2.1366(17) 3_666
Zn O1 2.1590(16) 2_545
Zn O2 2.2579(18) 2_545
O1 C6 1.260(3) .
O1 Zn 2.1590(16) 2
O2 C6 1.254(3) .
O2 Zn 2.2579(18) 2
O3 C7 1.260(3) .
O4 C7 1.242(3) .
O4 Zn 2.1366(17) 3_666
N1 C5 1.339(3) .
N1 C1 1.346(3) .
C1 C2 1.376(3) .
C2 C3 1.387(3) .
C3 C4 1.389(3) .
C3 C6 1.502(3) .
C4 C5 1.376(3) .
C7 C7 1.553(4) 3_666

loop_
_geom_hbond_atom_site_label_D
_geom_hbond_atom_site_label_H
_geom_hbond_atom_site_label_A
_geom_hbond_distance_DH
_geom_hbond_distance_HA
_geom_hbond_distance_DA
_geom_hbond_angle_DHA
_geom_hbond_site_symmetry_A
O5 H5A O3 0.95 1.81 2.742(2) 167.8 3_665
O5 H5B O1 0.95 1.83 2.765(2) 167.1 4_575
O6 H6A O2 0.95 2.18 2.985(6) 142.2 4_676
O6 H6B O2 0.95 2.16 3.053(7) 155.9 1_655
O6' H6'A O2 0.95 1.92 2.860(12) 172.4 4_676

loop_
_geom_torsion_atom_site_label_1
_geom_torsion_atom_site_label_2
_geom_torsion_atom_site_label_3
_geom_torsion_atom_site_label_4
_geom_torsion
_geom_torsion_site_symmetry_1
_geom_torsion_site_symmetry_4
O5 Zn O3 C7 -177.91(16) . .
N1 Zn O3 C7 90.19(16) . .
O4 Zn O3 C7 2.72(15) 3_666 .
O1 Zn O3 C7 -73.1(2) 2_545 .
O2 Zn O3 C7 -84.01(16) 2_545 .
O5 Zn N1 C5 112.15(17) . .
O3 Zn N1 C5 -157.18(16) . .
O4 Zn N1 C5 -77.77(17) 3_666 .
O1 Zn N1 C5 15.44(17) 2_545 .
O2 Zn N1 C5 9.4(3) 2_545 .
O5 Zn N1 C1 -63.66(18) . .
O3 Zn N1 C1 27.00(19) . .
O4 Zn N1 C1 106.42(18) 3_666 .
O1 Zn N1 C1 -160.37(17) 2_545 .
O2 Zn N1 C1 -166.42(17) 2_545 .
C5 N1 C1 C2 0.3(3) . .
Zn N1 C1 C2 176.18(18) . .
N1 C1 C2 C3 -1.9(4) . .
C1 C2 C3 C4 1.5(3) . .
C1 C2 C3 C6 -176.8(2) . .
C2 C3 C4 C5 0.3(3) . .
C6 C3 C4 C5 178.6(2) . .
C1 N1 C5 C4 1.7(3) . .
Zn N1 C5 C4 -174.30(18) . .
C3 C4 C5 N1 -2.0(4) . .
Zn O2 C6 O1 3.1(2) 2 .
Zn O2 C6 C3 -175.49(19) 2 .
Zn O1 C6 O2 -3.3(2) 2 .
Zn O1 C6 C3 175.35(18) 2 .
C2 C3 C6 O2 165.9(2) . .
C4 C3 C6 O2 -12.4(3) . .
C2 C3 C6 O1 -12.8(3) . .
C4 C3 C6 O1 169.0(2) . .
Zn O4 C7 O3 177.82(18) 3_666 .
Zn O4 C7 C7 -2.6(3) 3_666 3_666
Zn O3 C7 O4 177.35(18) . .
Zn O3 C7 C7 -2.2(3) . 3_666
